data_7119578
loop_
_publ_author_name
'Tsukamoto, Takamasa'
'Aoki, Risa'
'Sakamoto, Ryota'
'Toyoda, Ryojun'
'Shimada, Masaki'
'Hattori, Yohei'
'Asaoka, Mizuki'
'Kitagawa, Yasutaka'
'Nishibori, Eiji'
'Nakano, Masayoshi'
'Nishihara, Hiroshi'

_publ_section_title
;
 A simple zinc(ii) complex that features multi-functional luminochromism
 induced by reversible ligand dissociation.
;
_journal_issue 26
_journal_name_full 'Chemical communications (Cambridge, England)'
_journal_page_first 3657
_journal_page_last 3660
_journal_paper_doi 10.1039/c6cc10190a
_journal_volume 53
_journal_year 2017
_chemical_formula_analytical 'C37 H30 N4 O4 Zn'
_chemical_formula_moiety 'C37 H30 N4 O4 Zn'
_chemical_formula_structural 'C37 H30 N4 O4 Zn'
_chemical_formula_sum 'C37 H30 N4 O4 Zn'
_chemical_formula_weight 660.04
_space_group_IT_number 15
_symmetry_cell_setting monoclinic
_symmetry_Int_Tables_number 15
_symmetry_space_group_name_Hall '-C 2yc'
_symmetry_space_group_name_H-M 'C 1 2/c 1'
_audit_update_record
;
2015-11-11 deposited with the CCDC.
2017-01-19 downloaded from the CCDC.
;
_cell_angle_alpha 90
_cell_angle_beta 102.222(3)
_cell_angle_gamma 90
_cell_formula_units_Z 4
_cell_length_a 8.5635(3)
_cell_length_b 34.049(1)
_cell_length_c 10.7218(3)
_cell_measurement_temperature 100
_cell_volume 3055.39(17)
_computing_cell_refinement 'SP (Nishibori et al., 2007)'
_computing_data_collection 'local software (Nishibori et al., 2001)'
_computing_publication_material 'publCIF (Westrip, 2010)'
_computing_structure_refinement 'SP (Nishibori et al., 2007)'
_computing_structure_solution 'GAIA (Nishibori et al., 2008<i>a</i>)'
_diffrn_ambient_temperature 100
_diffrn_detector 'imaging plate'
_diffrn_detector_type 'FUJIFILM BAS-MS2040'
_diffrn_measurement_device_type 'large Debye-Scherrer camera'
_diffrn_radiation_monochromator Si(111)
_diffrn_radiation_type synchrotron
_diffrn_radiation_wavelength 0.79683
_diffrn_source synchrotron
_diffrn_source_type 'SPring-8 BL02B2'
_exptl_absorpt_coefficient_mu 1.155
_exptl_crystal_density_diffrn 1.435
_exptl_crystal_F_000 1368.0
_pd_char_colour orange
_pd_meas_2theta_range_inc 0.010
_pd_meas_2theta_range_max 79.29
_pd_meas_2theta_range_min 0.010
_pd_meas_number_of_points 7929
_pd_meas_scan_method fixed
_pd_proc_2theta_range_inc 0.010
_pd_proc_2theta_range_max 50.000
_pd_proc_2theta_range_min 2.000
_pd_proc_info_data_reduction none
_pd_proc_info_excluded_regions none
_pd_proc_ls_background_function 'split-Pearson7 and polynomial function'
_pd_proc_ls_pref_orient_corr none
_pd_proc_ls_profile_function split-Pseudo-Voigt
_pd_proc_ls_prof_R_factor 0.016
_pd_proc_ls_prof_wR_expected 0.010
_pd_proc_ls_prof_wR_factor 0.022
_pd_proc_wavelength 0.79683
_pd_spec_mounting capillary
_pd_spec_mount_mode transmission
_pd_spec_shape cylinder
_pd_spec_size_axial 3
_pd_spec_size_equat 0.4
_refine_ls_extinction_method none
_refine_ls_hydrogen_treatment refall
_refine_ls_matrix_type full
_refine_ls_number_constraints 0
_refine_ls_number_parameters 116
_refine_ls_number_restraints 113
_refine_ls_R_factor_all 0.040
_refine_ls_R_Fsqd_factor 0.048
_refine_ls_R_I_factor 0.048
_refine_ls_structure_factor_coef Inet
_refine_ls_weighting_scheme sigma
_cod_data_source_file c6cc10190a2.cif
_cod_data_source_block global
_cod_depositor_comments 'Adding full bibliography for 7119577--7119579.cif.'
_cod_original_sg_symbol_H-M 'C 2/c'
_cod_database_code 7119578
_publcif_datablock.id {b088c260-3a07-4250-840b-a689d3928537}

_pd_proc_2theta_fixed 0.01-79.29

loop_
_symmetry_equiv_pos_site_id
_symmetry_equiv_pos_as_xyz
1 x,y,z
2 -x,y,1/2-z
3 -x,-y,-z
4 x,-y,1/2+z
5 1/2+x,1/2+y,z
6 1/2-x,1/2+y,1/2-z
7 1/2-x,1/2-y,-z
8 1/2+x,1/2-y,1/2+z

loop_
_atom_site_label
_atom_site_type_symbol
_atom_site_fract_x
_atom_site_fract_y
_atom_site_fract_z
_atom_site_U_iso_or_equiv
_atom_site_adp_type
_atom_site_occupancy
_atom_site_symmetry_multiplicity
_atom_site_calc_flag
_atom_site_refinement_flags_posn
_atom_site_refinement_flags_adp
C01 C 0.5456(5) 0.36175(7) 0.5240(3) 0.008(6) Uiso 1.00 8 d D T
H02 H 0.250(1) 0.0664(1) 0.661(3) 0.008(6) Uiso 1.00 8 d D T
H03 H -0.173(1) 0.2772(1) 0.525(2) 0.008(6) Uiso 1.00 8 d D T
H04 H 0.0451(8) 0.22963(8) 0.607(2) 0.008(6) Uiso 1.00 8 d D T
H05 H 0.249(1) 0.1382(1) 0.675(3) 0.008(6) Uiso 1.00 8 d D T
C06 C 0.3603(5) 0.0819(1) 0.6990(9) 0.008(6) Uiso 1.00 8 d D T
C07 C -0.0521(4) 0.2877(1) 0.5663(8) 0.008(6) Uiso 1.00 8 d D T
C08 C 0.3615(5) 0.1224(1) 0.7021(9) 0.008(6) Uiso 1.00 8 d D T
C09 C 0.0698(5) 0.26076(8) 0.6134(8) 0.008(6) Uiso 1.00 8 d D T
C10 C 0.5 0.0605(1) 0.75 0.008(6) Uiso 1.00 4 d D T
C11 C -0.0156(5) 0.32786(8) 0.5667(7) 0.008(6) Uiso 1.00 8 d D T
C12 C 0.5 0.1434(1) 0.75 0.008(6) Uiso 1.00 4 d D T
C13 C 0.3607(3) 0.2081(1) 0.7126(8) 0.008(6) Uiso 1.00 8 d D T
C14 C 0.2252(3) 0.27487(7) 0.6620(7) 0.008(6) Uiso 1.00 8 d D T
C15 C 0.5 0.1865(1) 0.75 0.008(6) Uiso 1.00 4 d D T
H16 H 0.248(1) 0.1928(1) 0.690(3) 0.008(6) Uiso 1.00 8 d D T
H17 H -0.103(2) 0.3496(3) 0.525(3) 0.008(6) Uiso 1.00 8 d D T
C18 C 0.3674(3) 0.24888(8) 0.7073(7) 0.008(6) Uiso 1.00 8 d D T
N19 N 0.5 0.26799(8) 0.75 0.008(6) Uiso 1.00 4 d D T
C20 C 0.1388(4) 0.33951(7) 0.6243(7) 0.008(6) Uiso 1.00 8 d D T
N21 N 0.2575(3) 0.31347(6) 0.6649(4) 0.008(6) Uiso 1.00 8 d D T
H22 H 0.169(1) 0.3704(1) 0.645(2) 0.008(6) Uiso 1.00 8 d D T
ZN23 Zn 0.5 0.32998(6) 0.75 0.008(6) Uiso 1.00 4 d D T
C24 C 0.6126(4) -0.0014(1) 0.6922(5) 0.008(6) Uiso 1.00 8 d D T
C25 C 0.6764(6) 0.0165(2) 0.5960(6) 0.008(6) Uiso 1.00 8 d D T
C26 C 0.6723(7) -0.0378(1) 0.7399(7) 0.008(6) Uiso 1.00 8 d D T
C27 C 0.7999(9) -0.0015(2) 0.552(1) 0.008(6) Uiso 1.00 8 d D T
H28 H 0.643(2) 0.0467(3) 0.569(2) 0.008(6) Uiso 1.00 8 d D T
C29 C 0.7831(7) -0.0573(1) 0.6850(9) 0.008(6) Uiso 1.00 8 d D T
H30 H 0.648(2) -0.0480(3) 0.830(1) 0.008(6) Uiso 1.00 8 d D T
C31 C 0.8538(9) -0.0385(2) 0.5956(9) 0.008(6) Uiso 1.00 8 d D T
H32 H 0.842(3) 0.0118(6) 0.472(3) 0.008(6) Uiso 1.00 8 d D T
H33 H 0.827(2) -0.0860(3) 0.722(2) 0.008(6) Uiso 1.00 8 d D T
H34 H 0.962(2) -0.0505(6) 0.572(3) 0.008(6) Uiso 1.00 8 d D T
N35 N 0.5 0.0195(1) 0.75 0.008(6) Uiso 1.00 4 d D T
O36 O 0.5344(4) 0.37591(7) 0.6437(2) 0.008(6) Uiso 1.00 8 d D T
C37 C 0.601(1) 0.3922(1) 0.4379(5) 0.008(6) Uiso 1.00 8 d D T
H38 H 0.608(9) 0.3786(4) 0.346(5) 0.008(6) Uiso 1.00 8 d D T
H39 H 0.717(6) 0.404(2) 0.483(3) 0.008(6) Uiso 1.00 8 d D T
H40 H 0.512(5) 0.416(2) 0.416(7) 0.008(6) Uiso 1.00 8 d D T
O41 O 0.5277(7) 0.32387(7) 0.4880(3) 0.008(6) Uiso 1.00 8 d D T

loop_
_atom_type_symbol
_atom_type_description
_atom_type_scat_source
Zn Zn 'International Tables for Crystallography (Vol. IV)'
O O 'International Tables for Crystallography (Vol. IV)'
C C 'International Tables for Crystallography (Vol. IV)'
N N 'International Tables for Crystallography (Vol. IV)'
H H 'International Tables for Crystallography (Vol. IV)'

loop_
_geom_angle_atom_site_label_1
_geom_angle_atom_site_label_2
_geom_angle_atom_site_label_3
_geom_angle
_geom_angle_site_symmetry_1
_geom_angle_site_symmetry_3
_geom_angle_publ_flag
O36 Zn23 N19 141.68(8) . . yes
O36 Zn23 N21 102.01(13) . . yes
O36 Zn23 O36 76.65(12) . 2_656 yes
O36 Zn23 N21 101.57(13) . 2_656 yes
N19 Zn23 N21 74.90(8) . . yes
O36 Zn23 N19 141.68(8) 2_656 . yes
N19 Zn23 N21 74.90(8) . 2_656 yes
O36 Zn23 N21 101.57(13) 2_656 . yes
N21 Zn23 N21 149.81(13) . 2_656 yes
O36 Zn23 N21 102.01(13) 2_656 2_656 yes
Zn23 O36 C01 107.61(18) . . yes
Zn23 N19 C18 119.92(17) . . yes
Zn23 N19 C18 119.92(17) . 2_656 yes
C18 N19 C18 120.2(3) . 2_656 yes
Zn23 N21 C14 116.1(3) . . yes
Zn23 N21 C20 123.8(2) . . yes
C14 N21 C20 119.9(3) . . yes
C10 N35 C24 119.62(18) . . yes
C10 N35 C24 119.62(18) . 2_656 yes
C24 N35 C24 120.8(3) . 2_656 yes
O36 C01 O41 124.8(3) . . yes
O36 C01 C37 114.3(3) . . yes
O41 C01 C37 120.5(3) . . yes
C08 C06 C10 120.4(5) . . no
C09 C07 C11 119.3(4) . . no
C06 C08 C12 121.7(5) . . no
C07 C09 C14 119.0(3) . . no
N35 C10 C06 121.2(2) . . yes
N35 C10 C06 121.2(2) . 2_656 yes
C06 C10 C06 117.7(3) . 2_656 no
C07 C11 C20 118.0(4) . . no
C08 C12 C15 121.0(2) . . no
C08 C12 C08 117.9(3) . 2_656 no
C08 C12 C15 121.0(2) 2_656 . no
C15 C13 C18 120.1(3) . . no
N21 C14 C09 121.1(3) . . yes
N21 C14 C18 114.9(3) . . yes
C09 C14 C18 123.9(2) . . no
C12 C15 C13 122.04(19) . . no
C12 C15 C13 122.04(19) . 2_656 no
C13 C15 C13 115.9(3) . 2_656 no
N19 C18 C13 121.6(4) . . yes
N19 C18 C14 113.9(2) . . yes
C13 C18 C14 124.3(3) . . no
N21 C20 C11 122.4(3) . . yes
N35 C24 C25 120.1(4) . . yes
N35 C24 C26 120.5(4) . . yes
C25 C24 C26 119.0(5) . . no
C24 C25 C27 120.1(6) . . no
C24 C26 C29 120.0(6) . . no
C25 C27 C31 120.6(8) . . no
C26 C29 C31 120.5(5) . . no
C27 C31 C29 119.1(7) . . no
C08 C06 H02 119.8(6) . . no
C10 C06 H02 119.7(6) . . no
C09 C07 H03 120.0(4) . . no
C11 C07 H03 120.7(5) . . no
C06 C08 H05 119.1(6) . . no
C12 C08 H05 118.9(6) . . no
C07 C09 H04 119.9(8) . . no
C14 C09 H04 121.1(7) . . no
C07 C11 H17 122.2(10) . . no
C20 C11 H17 119.9(9) . . no
C15 C13 H16 118.9(6) . . no
C18 C13 H16 121.0(5) . . no
N21 C20 H22 115.9(8) . . no
C11 C20 H22 121.7(7) . . no
C24 C25 H28 118.9(11) . . no
C27 C25 H28 120.1(11) . . no
C24 C26 H30 119.0(8) . . no
C29 C26 H30 120.1(9) . . no
C25 C27 H32 118.9(14) . . no
C31 C27 H32 119.8(14) . . no
C26 C29 H33 119.2(12) . . no
C31 C29 H33 119.7(12) . . no
C27 C31 H34 120.0(15) . . no
C29 C31 H34 120.1(15) . . no
C01 C37 H38 109.7(18) . . no
C01 C37 H39 111(2) . . no
C01 C37 H40 110(3) . . no
H38 C37 H39 110(4) . . no
H38 C37 H40 107(5) . . no
H39 C37 H40 110(5) . . no

loop_
_geom_bond_atom_site_label_1
_geom_bond_atom_site_label_2
_geom_bond_distance
_geom_bond_site_symmetry_2
_geom_bond_publ_flag
Zn23 O36 1.993(3) . yes
Zn23 N19 2.111(3) . yes
Zn23 N21 2.158(3) . yes
Zn23 O36 1.993(3) 2_656 yes
Zn23 N21 2.158(3) 2_656 yes
O36 C01 1.393(4) . yes
O41 C01 1.346(3) . yes
N19 C18 1.305(4) . yes
N19 C18 1.305(4) 2_656 yes
N21 C14 1.342(3) . yes
N21 C20 1.350(5) . yes
N35 C10 1.396(5) . yes
N35 C24 1.440(4) . yes
N35 C24 1.440(4) 2_656 yes
C01 C37 1.529(6) . no
C06 C08 1.379(5) . no
C06 C10 1.409(6) . no
C07 C09 1.401(6) . no
C07 C11 1.403(4) . no
C08 C12 1.387(6) . no
C09 C14 1.407(6) . no
C11 C20 1.393(7) . no
C12 C15 1.468(5) . no
C13 C15 1.386(4) . no
C13 C18 1.391(4) . no
C14 C18 1.501(5) . no
C24 C25 1.404(8) . no
C24 C26 1.396(6) . no
C25 C27 1.389(10) . no
C26 C29 1.387(9) . no
C27 C31 1.388(10) . no
C29 C31 1.393(11) . no
C06 H02 1.083(15) . no
C07 H03 1.096(13) . no
C08 H05 1.088(13) . no
C09 H04 1.080(4) . no
C11 H17 1.080(19) . no
C13 H16 1.078(12) . no
C20 H22 1.095(6) . no
C25 H28 1.090(13) . no
C26 H30 1.087(13) . no
C27 H32 1.10(3) . no
C29 H33 1.091(14) . no
C31 H34 1.09(2) . no
C37 H38 1.10(5) . no
C37 H39 1.09(5) . no
C37 H40 1.10(6) . no

loop_
_geom_torsion_atom_site_label_1
_geom_torsion_atom_site_label_2
_geom_torsion_atom_site_label_3
_geom_torsion_atom_site_label_4
_geom_torsion
_geom_torsion_site_symmetry_1
_geom_torsion_site_symmetry_4
_geom_torsion_publ_flag
N19 Zn23 O36 C01 9.2(3) . . no
N21 Zn23 O36 C01 -71.6(3) . . no
O36 Zn23 O36 C01 -170.8(3) 2_656 . no
N21 Zn23 O36 C01 89.4(3) 2_656 . no
O36 Zn23 N19 C18 -92.4(4) . . no
N21 Zn23 N19 C18 -2.0(4) . . no
O36 Zn23 N19 C18 87.6(4) 2_656 . no
N21 Zn23 N19 C18 178.0(4) 2_656 . no
O36 Zn23 N19 C18 87.6(4) . 2_656 no
N21 Zn23 N19 C18 178.0(4) . 2_656 no
O36 Zn23 N21 C14 144.9(4) . . no
N19 Zn23 N21 C14 4.2(4) . . no
O36 Zn23 N21 C14 -136.5(4) 2_656 . no
N21 Zn23 N21 C14 4.2(6) 2_656 . no
O36 Zn23 N21 C20 -39.9(5) . . no
N19 Zn23 N21 C20 179.4(5) . . no
O36 Zn23 N21 C20 38.7(5) 2_656 . no
N21 Zn23 N21 C20 179.4(4) 2_656 . no
Zn23 O36 C01 O41 3.0(5) . . no
Zn23 O36 C01 C37 -169.9(4) . . no
C18 N19 C18 C14 179.8(5) 2_656 . no
Zn23 N19 C18 C14 -0.2(7) . . no
Zn23 N19 C18 C13 -176.2(5) . . no
C18 N19 C18 C13 3.8(9) 2_656 . no
C14 N21 C20 C11 -6.7(9) . . no
Zn23 N21 C14 C09 177.5(5) . . no
C20 N21 C14 C18 178.9(6) . . no
C20 N21 C14 C09 2.0(9) . . no
Zn23 N21 C20 C11 178.3(5) . . no
Zn23 N21 C14 C18 -5.6(7) . . no
C10 N35 C24 C25 -24.9(5) . . no
C24 N35 C24 C25 155.1(4) 2_656 . no
C24 N35 C10 C06 124.8(5) . . no
C24 N35 C10 C06 -55.3(5) 2_656 . no
C24 N35 C10 C06 -55.3(5) . 2_656 no
C24 N35 C24 C26 -31.7(6) 2_656 . no
C10 N35 C24 C26 148.3(4) . . no
C10 C06 C08 C12 2.7(12) . . no
C08 C06 C10 C06 -1.3(10) . 2_656 no
C08 C06 C10 N35 178.7(6) . . no
C09 C07 C11 C20 -5.4(11) . . no
C11 C07 C09 C14 1.1(11) . . no
C06 C08 C12 C08 -1.4(10) . 2_656 no
C06 C08 C12 C15 178.6(6) . . no
C07 C09 C14 N21 0.6(11) . . no
C07 C09 C14 C18 -176.0(7) . . no
C07 C11 C20 N21 8.3(10) . . no
C08 C12 C15 C13 -174.5(6) . 2_656 no
C08 C12 C15 C13 -174.5(6) 2_656 . no
C08 C12 C15 C13 5.5(6) . . no
C18 C13 C15 C12 -176.4(5) . . no
C18 C13 C15 C13 3.6(9) . 2_656 no
C15 C13 C18 N19 -7.6(10) . . no
C15 C13 C18 C14 176.8(6) . . no
N21 C14 C18 N19 3.9(8) . . no
N21 C14 C18 C13 179.8(7) . . no
C09 C14 C18 N19 -179.3(6) . . no
C09 C14 C18 C13 -3.4(11) . . no
N35 C24 C25 C27 171.6(6) . . no
C26 C24 C25 C27 -1.7(9) . . no
N35 C24 C26 C29 -178.7(5) . . no
C25 C24 C26 C29 -5.5(8) . . no
C24 C25 C27 C31 4.7(12) . . no
C24 C26 C29 C31 9.8(11) . . no
C25 C27 C31 C29 -0.5(13) . . no
C26 C29 C31 C27 -6.8(12) . . no
